data_4330081
loop_
_publ_author_name
'Elena Chelebaeva'
'J\'er\^ome Long'
'Joulia Larionova'
'Rute A. S. Ferreira'
'Luis D. Carlos'
'Filipe A. Almeida Paz'
'Jos\'e B. R. Gomes'
'Alexander Trifonov'
'Christian Gu\'erin'
'Yannick Guari'

_publ_contact_author_address
; Institut Charles Gerhardt Montpellier
  UMR 5253
  CNRS-UM2-ENSCM-UM1
  Chimie Moleculaire et Organisation du Solide
  Universite Montpellier II
  Place E. Bataillon
  34095 Montpellier cedex 5
  France
;
_publ_contact_author_email joulia@univ-montp2.fr
_publ_contact_author_name 'Professor Joulia Larionova'
_publ_section_title
;
 Bifunctional Mixed-Lanthanide Cyano-Bridged Coordination Polymers
 Ln0.5Ln'0.5(H2O)5[W(CN)8] (Ln/Ln' = Eu3+/Tb3+, Eu3+/Gd3+, Tb3+/Sm3+)
;
_journal_name_full 'Inorganic Chemistry'
_journal_page_first 9005
_journal_page_last 9016
_journal_paper_doi 10.1021/ic301144j
_journal_volume 51
_journal_year 2012
_chemical_formula_moiety 'C16 H20 Eu Gd N16 O10 W2'
_chemical_formula_sum 'C16 H20 Eu Gd N16 O10 W2'
_chemical_formula_weight 1273.39
_chemical_name_systematic
; 
 ? 
;
_space_group_IT_number 129
_symmetry_cell_setting tetragonal
_symmetry_space_group_name_Hall '-P 4a 2a'
_symmetry_space_group_name_H-M 'P 4/n m m :2'
_atom_sites_solution_hydrogens none
_atom_sites_solution_primary direct
_atom_sites_solution_secondary difmap
_audit_creation_date '26 January 2012'
_audit_creation_method 'SHELXL-97, manual editing plus enCIFer'
_cell_angle_alpha 90.00
_cell_angle_beta 90.00
_cell_angle_gamma 90.00
_cell_formula_units_Z 1
_cell_length_a 10.95220(10)
_cell_length_b 10.95220(10)
_cell_length_c 7.13630(10)
_cell_measurement_reflns_used 16155
_cell_measurement_temperature 173(2)
_cell_measurement_theta_max 34.6765
_cell_measurement_theta_min 2.6196
_cell_volume 856.004(16)
_computing_cell_refinement
;
CrysAlisPro, Oxford Diffraction Ltd.,
Version 1.171.34.40 (release 27-08-2010 CrysAlis171 .NET)
(compiled Aug 27 2010,11:50:40)
;
_computing_data_collection
;
CrysAlisPro, Oxford Diffraction Ltd.,
Version 1.171.34.40 (release 27-08-2010 CrysAlis171 .NET)
(compiled Aug 27 2010,11:50:40)
;
_computing_data_reduction
;
CrysAlisPro, Oxford Diffraction Ltd.,
Version 1.171.34.40 (release 27-08-2010 CrysAlis171 .NET)
(compiled Aug 27 2010,11:50:40)
;
_computing_molecular_graphics 'DIAMOND (Brandenburg, 2009)'
_computing_publication_material 'SHELXTL (Sheldrick, 2008)'
_computing_structure_refinement 'SHELXTL (Sheldrick, 2008)'
_computing_structure_solution 'SHELXTL (Sheldrick, 2008)'
_diffrn_ambient_temperature 173.0
_diffrn_detector_area_resol_mean 8.4205
_diffrn_measured_fraction_theta_full 0.989
_diffrn_measured_fraction_theta_max 0.989
_diffrn_measurement_device_type 'Xcalibur, Sapphire2, large Be window'
_diffrn_measurement_method '\w scans'
_diffrn_radiation_monochromator graphite
_diffrn_radiation_source 'Enhance (Mo) x-ray Source'
_diffrn_radiation_type 'Mo K\a'
_diffrn_radiation_wavelength 0.7107
_diffrn_reflns_av_R_equivalents 0.0344
_diffrn_reflns_av_sigmaI/netI 0.0135
_diffrn_reflns_limit_h_max 17
_diffrn_reflns_limit_h_min -17
_diffrn_reflns_limit_k_max 17
_diffrn_reflns_limit_k_min -16
_diffrn_reflns_limit_l_max 11
_diffrn_reflns_limit_l_min -11
_diffrn_reflns_number 29637
_diffrn_reflns_theta_full 34.81
_diffrn_reflns_theta_max 34.81
_diffrn_reflns_theta_min 3.72
_diffrn_standards_number 0
_exptl_absorpt_coefficient_mu 10.483
_exptl_absorpt_correction_T_max 0.4204
_exptl_absorpt_correction_T_min 0.2848
_exptl_absorpt_correction_type multi-scan
_exptl_absorpt_process_details
;
CrysAlisPro, Oxford Diffraction Ltd.,
Version 1.171.34.40 (release 27-08-2010 CrysAlis171 .NET)
(compiled Aug 27 2010,11:50:40)
empirical absorption correction using spherical harmonics,
implemented in SCALE3 ABSPACK scaling algorithm.
;
_exptl_crystal_colour Yellow
_exptl_crystal_density_diffrn 2.470
_exptl_crystal_description Prism
_exptl_crystal_F_000 583
_exptl_crystal_size_max 0.16
_exptl_crystal_size_mid 0.16
_exptl_crystal_size_min 0.10
_refine_diff_density_max 0.501
_refine_diff_density_min -1.758
_refine_diff_density_rms 0.176
_refine_ls_extinction_method none
_refine_ls_goodness_of_fit_ref 1.199
_refine_ls_hydrogen_treatment none
_refine_ls_matrix_type full
_refine_ls_number_parameters 60
_refine_ls_number_reflns 1058
_refine_ls_number_restraints 0
_refine_ls_restrained_S_all 1.199
_refine_ls_R_factor_all 0.0169
_refine_ls_R_factor_gt 0.0144
_refine_ls_shift/su_max 0.001
_refine_ls_shift/su_mean 0.000
_refine_ls_structure_factor_coef Fsqd
_refine_ls_weighting_details 'calc w=1/[\s^2^(Fo^2^)+(0.0163P)^2^+0.3094P] where P=(Fo^2^+2Fc^2^)/3'
_refine_ls_weighting_scheme calc
_refine_ls_wR_factor_gt 0.0330
_refine_ls_wR_factor_ref 0.0333
_reflns_number_gt 981
_reflns_number_total 1058
_reflns_threshold_expression I>2\s(I)
_cod_data_source_file ic301144j_si_002_2.cif
_cod_data_source_block II-CCDC_753632
_cod_original_sg_symbol_H-M 'P 4/n m m'
_cod_database_code 4330081

loop_
_symmetry_equiv_pos_as_xyz
'x, y, z'
'-x+1/2, -y+1/2, z'
'-y+1/2, x, z'
'y, -x+1/2, z'
'-x, y+1/2, -z'
'x+1/2, -y, -z'
'y+1/2, x+1/2, -z'
'-y, -x, -z'
'-x, -y, -z'
'x-1/2, y-1/2, -z'
'y-1/2, -x, -z'
'-y, x-1/2, -z'
'x, -y-1/2, z'
'-x-1/2, y, z'
'-y-1/2, -x-1/2, z'
'y, x, z'

loop_
_atom_site_label
_atom_site_type_symbol
_atom_site_fract_x
_atom_site_fract_y
_atom_site_fract_z
_atom_site_U_iso_or_equiv
_atom_site_adp_type
_atom_site_occupancy
_atom_site_symmetry_multiplicity
_atom_site_calc_flag
_atom_site_refinement_flags
Eu1 Eu 0.2500 0.2500 0.75822(3) 0.00881(5) Uani 0.50 8 d SP
Gd1 Gd 0.2500 0.2500 0.75822(3) 0.00881(5) Uani 0.50 8 d SP
W1 W 0.2500 0.7500 0.5000 0.00785(5) Uani 1 8 d S
O1W O 0.2500 0.2500 0.4040(6) 0.0312(10) Uani 1 8 d S
O2W O 0.1401(6) 0.3599(6) 1.0014(12) 0.038(2) Uani 0.40 2 d SP
O3W O 0.1331(5) 0.4013(5) 0.9443(8) 0.0225(14) Uani 0.30 1 d P
N1 N 0.2800(3) 0.4637(3) 0.6355(5) 0.0262(9) Uani 0.50 1 d P
C1 C 0.2750(3) 0.5647(3) 0.5908(5) 0.0174(9) Uani 0.50 1 d P
N2 N 0.2021(4) 0.9303(4) 0.1358(5) 0.0327(9) Uani 0.50 1 d P
C2 C 0.2226(3) 0.8676(3) 0.2617(5) 0.0179(7) Uani 0.50 1 d P

loop_
_atom_site_aniso_label
_atom_site_aniso_U_11
_atom_site_aniso_U_22
_atom_site_aniso_U_33
_atom_site_aniso_U_23
_atom_site_aniso_U_13
_atom_site_aniso_U_12
Eu1 0.00703(6) 0.00703(6) 0.01237(10) 0.000 0.000 0.000
Gd1 0.00703(6) 0.00703(6) 0.01237(10) 0.000 0.000 0.000
W1 0.00671(5) 0.00671(5) 0.01012(8) 0.000 0.000 0.000
O1W 0.0373(16) 0.0373(16) 0.019(2) 0.000 0.000 0.000
O2W 0.041(3) 0.041(3) 0.031(5) -0.009(2) 0.009(2) 0.016(4)
O3W 0.020(3) 0.013(2) 0.035(3) -0.0028(19) 0.018(2) -0.007(2)
N1 0.039(3) 0.0132(12) 0.0259(14) 0.0050(11) 0.0059(13) 0.0012(12)
C1 0.020(2) 0.0147(13) 0.0177(13) 0.0005(11) 0.0043(11) 0.0013(11)
N2 0.047(2) 0.0243(17) 0.0271(17) 0.0113(15) -0.0005(15) -0.0014(16)
C2 0.019(2) 0.0138(13) 0.0212(14) 0.0013(12) 0.0005(11) -0.0006(10)

loop_
_atom_type_symbol
_atom_type_description
_atom_type_scat_dispersion_real
_atom_type_scat_dispersion_imag
_atom_type_scat_source
C C 0.0033 0.0016 'International Tables Vol C Tables 4.2.6.8 and 6.1.1.4'
H H 0.0000 0.0000 'International Tables Vol C Tables 4.2.6.8 and 6.1.1.4'
Eu Eu -0.1578 3.6682 'International Tables Vol C Tables 4.2.6.8 and 6.1.1.4'
Gd Gd -0.1653 3.9035 'International Tables Vol C Tables 4.2.6.8 and 6.1.1.4'
N N 0.0061 0.0033 'International Tables Vol C Tables 4.2.6.8 and 6.1.1.4'
O O 0.0106 0.0060 'International Tables Vol C Tables 4.2.6.8 and 6.1.1.4'
W W -0.8490 6.8722 'International Tables Vol C Tables 4.2.6.8 and 6.1.1.4'

loop_
_geom_angle_atom_site_label_1
_geom_angle_atom_site_label_2
_geom_angle_atom_site_label_3
_geom_angle
_geom_angle_site_symmetry_1
_geom_angle_site_symmetry_3
O2W Eu1 O2W 88.9(4) 4 3
O2W Eu1 O2W 59.4(2) 4 .
O2W Eu1 O2W 59.4(2) 3 .
O2W Eu1 O2W 59.4(2) 4 2
O2W Eu1 O2W 59.4(2) 3 2
O2W Eu1 O2W 88.9(4) . 2
O2W Eu1 O3W 14.32(19) 4 4
O2W Eu1 O3W 101.8(2) 3 4
O2W Eu1 O3W 72.11(17) . 4
O2W Eu1 O3W 62.78(13) 2 4
O2W Eu1 O3W 14.32(19) 4 14_655
O2W Eu1 O3W 101.8(2) 3 14_655
O2W Eu1 O3W 62.78(13) . 14_655
O2W Eu1 O3W 72.11(17) 2 14_655
O3W Eu1 O3W 12.3(2) 4 14_655
O2W Eu1 O3W 62.78(13) 4 16
O2W Eu1 O3W 72.11(17) 3 16
O2W Eu1 O3W 101.8(2) . 16
O2W Eu1 O3W 14.32(19) 2 16
O3W Eu1 O3W 62.2(2) 4 16
O3W Eu1 O3W 73.33(12) 14_655 16
O2W Eu1 O3W 101.8(2) 4 3
O2W Eu1 O3W 14.32(19) 3 3
O2W Eu1 O3W 62.78(13) . 3
O2W Eu1 O3W 72.11(17) 2 3
O3W Eu1 O3W 115.2(3) 4 3
O3W Eu1 O3W 113.8(3) 14_655 3
O3W Eu1 O3W 83.9(2) 16 3
O2W Eu1 O3W 72.11(17) 4 15_665
O2W Eu1 O3W 62.78(13) 3 15_665
O2W Eu1 O3W 14.32(19) . 15_665
O2W Eu1 O3W 101.8(2) 2 15_665
O3W Eu1 O3W 83.9(2) 4 15_665
O3W Eu1 O3W 73.33(12) 14_655 15_665
O3W Eu1 O3W 115.2(3) 16 15_665
O3W Eu1 O3W 62.2(2) 3 15_665
O2W Eu1 O3W 101.8(2) 4 13_565
O2W Eu1 O3W 14.32(19) 3 13_565
O2W Eu1 O3W 72.11(17) . 13_565
O2W Eu1 O3W 62.78(13) 2 13_565
O3W Eu1 O3W 113.8(3) 4 13_565
O3W Eu1 O3W 115.2(3) 14_655 13_565
O3W Eu1 O3W 73.33(12) 16 13_565
O3W Eu1 O3W 12.3(2) 3 13_565
O3W Eu1 O3W 73.33(12) 15_665 13_565
O2W Eu1 O3W 62.78(13) 4 .
O2W Eu1 O3W 72.11(17) 3 .
O2W Eu1 O3W 14.32(19) . .
O2W Eu1 O3W 101.8(2) 2 .
O3W Eu1 O3W 73.33(12) 4 .
O3W Eu1 O3W 62.2(2) 14_655 .
O3W Eu1 O3W 113.8(3) 16 .
O3W Eu1 O3W 73.33(12) 3 .
O3W Eu1 O3W 12.3(2) 15_665 .
O3W Eu1 O3W 83.9(2) 13_565 .
O2W Eu1 O3W 72.11(17) 4 2
O2W Eu1 O3W 62.78(13) 3 2
O2W Eu1 O3W 101.8(2) . 2
O2W Eu1 O3W 14.32(19) 2 2
O3W Eu1 O3W 73.33(12) 4 2
O3W Eu1 O3W 83.9(2) 14_655 2
O3W Eu1 O3W 12.3(2) 16 2
O3W Eu1 O3W 73.33(12) 3 2
O3W Eu1 O3W 113.8(3) 15_665 2
O3W Eu1 O3W 62.2(2) 13_565 2
O3W Eu1 O3W 115.2(3) . 2
O2W Eu1 N1 140.57(12) 4 15_665
O2W Eu1 N1 73.96(18) 3 15_665
O2W Eu1 N1 81.53(15) . 15_665
O2W Eu1 N1 130.04(9) 2 15_665
O3W Eu1 N1 150.91(13) 4 15_665
O3W Eu1 N1 138.83(13) 14_655 15_665
O3W Eu1 N1 137.66(13) 16 15_665
O3W Eu1 N1 59.89(14) 3 15_665
O3W Eu1 N1 68.47(13) 15_665 15_665
O3W Eu1 N1 67.63(15) 13_565 15_665
O3W Eu1 N1 78.09(14) . 15_665
O3W Eu1 N1 125.35(14) 2 15_665
O2W Eu1 N1 130.04(9) 4 3
O2W Eu1 N1 81.53(15) 3 3
O2W Eu1 N1 73.96(18) . 3
O2W Eu1 N1 140.57(12) 2 3
O3W Eu1 N1 137.66(13) 4 3
O3W Eu1 N1 125.35(13) 14_655 3
O3W Eu1 N1 150.91(13) 16 3
O3W Eu1 N1 68.47(13) 3 3
O3W Eu1 N1 59.89(14) 15_665 3
O3W Eu1 N1 78.09(14) 13_565 3
O3W Eu1 N1 67.63(15) . 3
O3W Eu1 N1 138.83(13) 2 3
N1 Eu1 N1 14.99(16) 15_665 3
O2W Eu1 N1 140.57(12) 4 2
O2W Eu1 N1 73.96(18) 3 2
O2W Eu1 N1 130.04(9) . 2
O2W Eu1 N1 81.53(15) 2 2
O3W Eu1 N1 138.83(13) 4 2
O3W Eu1 N1 150.91(13) 14_655 2
O3W Eu1 N1 78.09(14) 16 2
O3W Eu1 N1 67.63(15) 3 2
O3W Eu1 N1 125.35(14) 15_665 2
O3W Eu1 N1 59.89(14) 13_565 2
O3W Eu1 N1 137.66(13) . 2
O3W Eu1 N1 68.47(13) 2 2
N1 Eu1 N1 68.72(16) 15_665 2
N1 Eu1 N1 83.07(5) 3 2
O2W Eu1 N1 130.04(9) 4 13_565
O2W Eu1 N1 81.53(15) 3 13_565
O2W Eu1 N1 140.57(12) . 13_565
O2W Eu1 N1 73.96(18) 2 13_565
O3W Eu1 N1 125.35(14) 4 13_565
O3W Eu1 N1 137.66(13) 14_655 13_565
O3W Eu1 N1 67.63(15) 16 13_565
O3W Eu1 N1 78.09(14) 3 13_565
O3W Eu1 N1 138.83(13) 15_665 13_565
O3W Eu1 N1 68.47(13) 13_565 13_565
O3W Eu1 N1 150.91(13) . 13_565
O3W Eu1 N1 59.89(14) 2 13_565
N1 Eu1 N1 83.07(5) 15_665 13_565
N1 Eu1 N1 96.97(16) 3 13_565
N1 Eu1 N1 14.99(16) 2 13_565
O2W Eu1 N1 73.96(18) 4 .
O2W Eu1 N1 140.57(12) 3 .
O2W Eu1 N1 81.53(15) . .
O2W Eu1 N1 130.04(9) 2 .
O3W Eu1 N1 67.63(15) 4 .
O3W Eu1 N1 59.89(14) 14_655 .
O3W Eu1 N1 125.35(14) 16 .
O3W Eu1 N1 138.83(13) 3 .
O3W Eu1 N1 78.09(14) 15_665 .
O3W Eu1 N1 150.91(13) 13_565 .
O3W Eu1 N1 68.47(13) . .
O3W Eu1 N1 137.66(13) 2 .
N1 Eu1 N1 96.97(16) 15_665 .
N1 Eu1 N1 83.07(5) 3 .
N1 Eu1 N1 139.33(15) 2 .
N1 Eu1 N1 136.43(15) 13_565 .
O2W Eu1 N1 81.53(15) 4 14_655
O2W Eu1 N1 130.04(9) 3 14_655
O2W Eu1 N1 73.96(18) . 14_655
O2W Eu1 N1 140.57(12) 2 14_655
O3W Eu1 N1 78.09(14) 4 14_655
O3W Eu1 N1 68.47(13) 14_655 14_655
O3W Eu1 N1 138.83(13) 16 14_655
O3W Eu1 N1 125.35(14) 3 14_655
O3W Eu1 N1 67.63(15) 15_665 14_655
O3W Eu1 N1 137.66(13) 13_565 14_655
O3W Eu1 N1 59.89(14) . 14_655
O3W Eu1 N1 150.91(13) 2 14_655
N1 Eu1 N1 83.07(5) 15_665 14_655
N1 Eu1 N1 68.72(16) 3 14_655
N1 Eu1 N1 136.43(15) 2 14_655
N1 Eu1 N1 139.33(15) 13_565 14_655
N1 Eu1 N1 14.99(16) . 14_655
O2W Eu1 N1 73.96(18) 4 16
O2W Eu1 N1 140.57(12) 3 16
O2W Eu1 N1 130.04(9) . 16
O2W Eu1 N1 81.53(15) 2 16
O3W Eu1 N1 59.89(14) 4 16
O3W Eu1 N1 67.63(15) 14_655 16
O3W Eu1 N1 68.47(13) 16 16
O3W Eu1 N1 150.91(13) 3 16
O3W Eu1 N1 137.66(13) 15_665 16
O3W Eu1 N1 138.83(13) 13_565 16
O3W Eu1 N1 125.35(14) . 16
O3W Eu1 N1 78.09(14) 2 16
N1 Eu1 N1 139.33(15) 15_665 16
N1 Eu1 N1 136.43(15) 3 16
N1 Eu1 N1 96.97(16) 2 16
N1 Eu1 N1 83.07(5) 13_565 16
N1 Eu1 N1 68.72(16) . 16
N1 Eu1 N1 83.07(5) 14_655 16
O2W Eu1 N1 81.53(15) 4 4
O2W Eu1 N1 130.04(9) 3 4
O2W Eu1 N1 140.57(12) . 4
O2W Eu1 N1 73.96(18) 2 4
O3W Eu1 N1 68.47(13) 4 4
O3W Eu1 N1 78.09(14) 14_655 4
O3W Eu1 N1 59.89(14) 16 4
O3W Eu1 N1 137.66(13) 3 4
O3W Eu1 N1 150.91(13) 15_665 4
O3W Eu1 N1 125.35(13) 13_565 4
O3W Eu1 N1 138.83(13) . 4
O3W Eu1 N1 67.63(15) 2 4
N1 Eu1 N1 136.43(15) 15_665 4
N1 Eu1 N1 139.33(15) 3 4
N1 Eu1 N1 83.07(5) 2 4
N1 Eu1 N1 68.72(16) 13_565 4
N1 Eu1 N1 83.07(5) . 4
N1 Eu1 N1 96.97(16) 14_655 4
N1 Eu1 N1 14.99(16) 16 4
O2W Eu1 O1W 135.5(2) 4 .
O2W Eu1 O1W 135.5(2) 3 .
O2W Eu1 O1W 135.5(2) . .
O2W Eu1 O1W 135.5(2) 2 .
O3W Eu1 O1W 122.38(13) 4 .
O3W Eu1 O1W 122.38(13) 14_655 .
O3W Eu1 O1W 122.38(13) 16 .
O3W Eu1 O1W 122.38(13) 3 .
O3W Eu1 O1W 122.38(13) 15_665 .
O3W Eu1 O1W 122.38(13) 13_565 .
O3W Eu1 O1W 122.38(13) . .
O3W Eu1 O1W 122.38(13) 2 .
N1 Eu1 O1W 69.67(8) 15_665 .
N1 Eu1 O1W 69.67(8) 3 .
N1 Eu1 O1W 69.67(8) 2 .
N1 Eu1 O1W 69.67(8) 13_565 .
N1 Eu1 O1W 69.67(8) . .
N1 Eu1 O1W 69.67(8) 14_655 .
N1 Eu1 O1W 69.67(8) 16 .
N1 Eu1 O1W 69.67(8) 4 .
C1 W1 C1 14.67(18) 11_566 7_456
C1 W1 C1 109.41(18) 11_566 13_575
C1 W1 C1 95.23(5) 7_456 13_575
C1 W1 C1 95.23(5) 11_566 2_565
C1 W1 C1 81.36(17) 7_456 2_565
C1 W1 C1 14.67(18) 13_575 2_565
C1 W1 C1 81.36(17) 11_566 14_655
C1 W1 C1 95.23(5) 7_456 14_655
C1 W1 C1 144.86(18) 13_575 14_655
C1 W1 C1 141.74(18) 2_565 14_655
C1 W1 C1 95.23(5) 11_566 .
C1 W1 C1 109.41(18) 7_456 .
C1 W1 C1 141.74(18) 13_575 .
C1 W1 C1 144.86(18) 2_565 .
C1 W1 C1 14.67(18) 14_655 .
C1 W1 C1 144.86(18) 11_566 12_666
C1 W1 C1 141.74(18) 7_456 12_666
C1 W1 C1 81.36(17) 13_575 12_666
C1 W1 C1 95.23(5) 2_565 12_666
C1 W1 C1 109.41(18) 14_655 12_666
C1 W1 C1 95.23(5) . 12_666
C1 W1 C1 141.74(18) 11_566 8_666
C1 W1 C1 144.86(18) 7_456 8_666
C1 W1 C1 95.23(5) 13_575 8_666
C1 W1 C1 109.41(18) 2_565 8_666
C1 W1 C1 95.23(5) 14_655 8_666
C1 W1 C1 81.36(17) . 8_666
C1 W1 C1 14.67(18) 12_666 8_666
C1 W1 C2 63.51(13) 11_566 13_575
C1 W1 C2 72.94(12) 7_456 13_575
C1 W1 C2 145.17(13) 13_575 13_575
C1 W1 C2 141.75(12) 2_565 13_575
C1 W1 C2 69.86(13) 14_655 13_575
C1 W1 C2 72.01(13) . 13_575
C1 W1 C2 88.25(12) 12_666 13_575
C1 W1 C2 79.44(13) 8_666 13_575
C1 W1 C2 145.17(13) 11_566 11_566
C1 W1 C2 141.75(12) 7_456 11_566
C1 W1 C2 63.51(13) 13_575 11_566
C1 W1 C2 72.94(12) 2_565 11_566
C1 W1 C2 88.25(12) 14_655 11_566
C1 W1 C2 79.44(13) . 11_566
C1 W1 C2 69.86(13) 12_666 11_566
C1 W1 C2 72.01(13) 8_666 11_566
C2 W1 C2 142.14(17) 13_575 11_566
C1 W1 C2 79.44(13) 11_566 2_565
C1 W1 C2 88.25(12) 7_456 2_565
C1 W1 C2 141.75(13) 13_575 2_565
C1 W1 C2 145.17(13) 2_565 2_565
C1 W1 C2 72.01(13) 14_655 2_565
C1 W1 C2 69.86(13) . 2_565
C1 W1 C2 72.94(12) 12_666 2_565
C1 W1 C2 63.51(13) 8_666 2_565
C2 W1 C2 15.99(17) 13_575 2_565
C2 W1 C2 128.55(11) 11_566 2_565
C1 W1 C2 141.75(12) 11_566 7_456
C1 W1 C2 145.17(13) 7_456 7_456
C1 W1 C2 79.44(13) 13_575 7_456
C1 W1 C2 88.25(12) 2_565 7_456
C1 W1 C2 72.94(12) 14_655 7_456
C1 W1 C2 63.51(13) . 7_456
C1 W1 C2 72.01(13) 12_666 7_456
C1 W1 C2 69.86(13) 8_666 7_456
C2 W1 C2 128.55(11) 13_575 7_456
C2 W1 C2 15.99(17) 11_566 7_456
C2 W1 C2 117.19(18) 2_565 7_456
C1 W1 C2 72.01(13) 11_566 8_666
C1 W1 C2 69.86(13) 7_456 8_666
C1 W1 C2 72.94(12) 13_575 8_666
C1 W1 C2 63.51(13) 2_565 8_666
C1 W1 C2 79.44(13) 14_655 8_666
C1 W1 C2 88.25(12) . 8_666
C1 W1 C2 141.75(13) 12_666 8_666
C1 W1 C2 145.17(13) 8_666 8_666
C2 W1 C2 128.55(11) 13_575 8_666
C2 W1 C2 73.43(18) 11_566 8_666
C2 W1 C2 142.14(17) 2_565 8_666
C2 W1 C2 75.73(18) 7_456 8_666
C1 W1 C2 69.86(13) 11_566 12_666
C1 W1 C2 72.01(13) 7_456 12_666
C1 W1 C2 88.25(12) 13_575 12_666
C1 W1 C2 79.44(13) 2_565 12_666
C1 W1 C2 63.51(13) 14_655 12_666
C1 W1 C2 72.94(12) . 12_666
C1 W1 C2 145.17(13) 12_666 12_666
C1 W1 C2 141.75(12) 8_666 12_666
C2 W1 C2 117.19(18) 13_575 12_666
C2 W1 C2 75.73(18) 11_566 12_666
C2 W1 C2 128.55(11) 2_565 12_666
C2 W1 C2 73.43(18) 7_456 12_666
C2 W1 C2 15.99(17) 8_666 12_666
C1 W1 C2 72.94(12) 11_566 .
C1 W1 C2 63.51(13) 7_456 .
C1 W1 C2 72.01(13) 13_575 .
C1 W1 C2 69.86(13) 2_565 .
C1 W1 C2 141.75(13) 14_655 .
C1 W1 C2 145.17(13) . .
C1 W1 C2 79.44(13) 12_666 .
C1 W1 C2 88.25(12) 8_666 .
C2 W1 C2 73.43(18) 13_575 .
C2 W1 C2 128.55(11) 11_566 .
C2 W1 C2 75.73(18) 2_565 .
C2 W1 C2 142.14(17) 7_456 .
C2 W1 C2 117.19(18) 8_666 .
C2 W1 C2 128.55(11) 12_666 .
C1 W1 C2 88.25(12) 11_566 14_655
C1 W1 C2 79.44(13) 7_456 14_655
C1 W1 C2 69.86(13) 13_575 14_655
C1 W1 C2 72.01(13) 2_565 14_655
C1 W1 C2 145.17(13) 14_655 14_655
C1 W1 C2 141.75(12) . 14_655
C1 W1 C2 63.51(13) 12_666 14_655
C1 W1 C2 72.94(12) 8_666 14_655
C2 W1 C2 75.73(18) 13_575 14_655
C2 W1 C2 117.19(18) 11_566 14_655
C2 W1 C2 73.43(18) 2_565 14_655
C2 W1 C2 128.55(11) 7_456 14_655
C2 W1 C2 128.55(11) 8_666 14_655
C2 W1 C2 142.14(17) 12_666 14_655
C2 W1 C2 15.99(17) . 14_655
O3W O2W O3W 51.3(13) 15_665 .
O3W O2W Eu1 87.3(13) 15_665 .
O3W O2W Eu1 87.3(13) . .
O3W O3W O2W 64.3(6) 15_665 .
O3W O3W Eu1 83.84(11) 15_665 .
O2W O3W Eu1 78.4(13) . .
N1 N1 C1 87.3(2) 14_655 .
N1 N1 C1 62.3(2) 14_655 14_655
N1 N1 Eu1 82.51(8) 14_655 .
C1 N1 Eu1 168.9(3) . .
C1 N1 Eu1 144.6(3) 14_655 .
C1 C1 N1 92.7(2) 14_655 .
C1 C1 N1 62.3(2) 14_655 14_655
C1 C1 W1 82.66(9) 14_655 .
N1 C1 W1 175.1(3) . .
N1 C1 W1 145.0(3) 14_655 .
N2 N2 C2 78.7(3) 14_655 .
N2 N2 C2 53.9(2) 14_655 14_655
C2 C2 N2 101.3(3) 14_655 .
C2 C2 N2 53.9(2) 14_655 14_655
N2 C2 N2 47.4(4) . 14_655
C2 C2 W1 82.01(9) 14_655 .
N2 C2 W1 176.7(3) . .
N2 C2 W1 135.9(3) 14_655 .

loop_
_geom_bond_atom_site_label_1
_geom_bond_atom_site_label_2
_geom_bond_distance
_geom_bond_site_symmetry_2
Eu1 O2W 2.431(9) 4
Eu1 O2W 2.431(9) 3
Eu1 O2W 2.431(9) .
Eu1 O2W 2.431(9) 2
Eu1 O3W 2.479(6) 4
Eu1 O3W 2.479(6) 14_655
Eu1 O3W 2.479(6) 16
Eu1 O3W 2.479(6) 3
Eu1 O3W 2.479(6) 15_665
Eu1 O3W 2.479(6) 13_565
Eu1 O3W 2.479(6) .
Eu1 O3W 2.479(6) 2
Eu1 N1 2.521(3) 15_665
Eu1 N1 2.521(3) 3
Eu1 N1 2.521(3) 2
Eu1 N1 2.521(3) 13_565
Eu1 N1 2.521(3) .
Eu1 N1 2.521(3) 14_655
Eu1 N1 2.521(3) 16
Eu1 N1 2.521(3) 4
Eu1 O1W 2.528(4) .
W1 C1 2.148(4) 11_566
W1 C1 2.148(4) 7_456
W1 C1 2.148(4) 13_575
W1 C1 2.148(4) 2_565
W1 C1 2.148(4) 14_655
W1 C1 2.148(4) .
W1 C1 2.148(4) 12_666
W1 C1 2.148(4) 8_666
W1 C2 2.154(3) 13_575
W1 C2 2.154(3) 11_566
W1 C2 2.154(3) 2_565
W1 C2 2.154(3) 7_456
W1 C2 2.154(3) 8_666
W1 C2 2.154(3) 12_666
W1 C2 2.154(3) .
W1 C2 2.154(3) 14_655
O2W O3W 0.614(8) 15_665
O2W O3W 0.614(8) .
O3W O3W 0.532(9) 15_665
N1 N1 0.657(7) 14_655
N1 C1 1.152(5) .
N1 C1 1.299(5) 14_655
C1 C1 0.549(7) 14_655
C1 N1 1.299(5) 14_655
N2 N2 1.050(8) 14_655
N2 C2 1.153(5) .
N2 C2 1.400(5) 14_655
C2 C2 0.599(6) 14_655
C2 N2 1.400(5) 14_655

loop_
_geom_torsion_atom_site_label_1
_geom_torsion_atom_site_label_2
_geom_torsion_atom_site_label_3
_geom_torsion_atom_site_label_4
_geom_torsion
_geom_torsion_site_symmetry_1
_geom_torsion_site_symmetry_4
O2W Eu1 O2W O3W 151.2(6) 4 15_665
O2W Eu1 O2W O3W -99.8(7) 3 15_665
O2W Eu1 O2W O3W -154.3(6) 2 15_665
O3W Eu1 O2W O3W 144.0(8) 4 15_665
O3W Eu1 O2W O3W 135.3(7) 14_655 15_665
O3W Eu1 O2W O3W -160.6(5) 16 15_665
O3W Eu1 O2W O3W -83.9(6) 3 15_665
O3W Eu1 O2W O3W -92.6(5) 13_565 15_665
O3W Eu1 O2W O3W 51.4(13) . 15_665
O3W Eu1 O2W O3W -148.0(7) 2 15_665
N1 Eu1 O2W O3W -23.5(6) 15_665 15_665
N1 Eu1 O2W O3W -10.3(6) 3 15_665
N1 Eu1 O2W O3W -76.3(8) 2 15_665
N1 Eu1 O2W O3W -91.6(8) 13_565 15_665
N1 Eu1 O2W O3W 74.9(7) . 15_665
N1 Eu1 O2W O3W 61.7(7) 14_655 15_665
N1 Eu1 O2W O3W 127.7(5) 16 15_665
N1 Eu1 O2W O3W 143.0(5) 4 15_665
O1W Eu1 O2W O3W 25.7(6) . 15_665
O2W Eu1 O2W O3W 99.8(7) 4 .
O2W Eu1 O2W O3W -151.2(6) 3 .
O2W Eu1 O2W O3W 154.3(6) 2 .
O3W Eu1 O2W O3W 92.6(5) 4 .
O3W Eu1 O2W O3W 83.9(6) 14_655 .
O3W Eu1 O2W O3W 148.0(7) 16 .
O3W Eu1 O2W O3W -135.3(7) 3 .
O3W Eu1 O2W O3W -51.4(13) 15_665 .
O3W Eu1 O2W O3W -144.0(8) 13_565 .
O3W Eu1 O2W O3W 160.6(5) 2 .
N1 Eu1 O2W O3W -74.9(7) 15_665 .
N1 Eu1 O2W O3W -61.7(7) 3 .
N1 Eu1 O2W O3W -127.7(5) 2 .
N1 Eu1 O2W O3W -143.0(5) 13_565 .
N1 Eu1 O2W O3W 23.5(6) . .
N1 Eu1 O2W O3W 10.3(6) 14_655 .
N1 Eu1 O2W O3W 76.3(8) 16 .
N1 Eu1 O2W O3W 91.6(8) 4 .
O1W Eu1 O2W O3W -25.7(6) . .
Eu1 O2W O3W O3W 88.7(6) . 15_665
O3W O2W O3W Eu1 -88.7(6) 15_665 .
O2W Eu1 O3W O3W -137.4(2) 4 15_665
O2W Eu1 O3W O3W -39.20(19) 3 15_665
O2W Eu1 O3W O3W -65.0(6) . 15_665
O2W Eu1 O3W O3W -91.29(4) 2 15_665
O3W Eu1 O3W O3W -147.90(13) 4 15_665
O3W Eu1 O3W O3W -153.59(9) 14_655 15_665
O3W Eu1 O3W O3W -99.53(16) 16 15_665
O3W Eu1 O3W O3W -24.25(9) 3 15_665
O3W Eu1 O3W O3W -30.79(10) 13_565 15_665
O3W Eu1 O3W O3W -86.08(7) 2 15_665
N1 Eu1 O3W O3W 37.58(9) 15_665 15_665
N1 Eu1 O3W O3W 48.83(10) 3 15_665
N1 Eu1 O3W O3W -0.96(17) 2 15_665
N1 Eu1 O3W O3W -13.2(3) 13_565 15_665
N1 Eu1 O3W O3W 140.09(9) . 15_665
N1 Eu1 O3W O3W 126.42(11) 14_655 15_665
N1 Eu1 O3W O3W -179.21(14) 16 15_665
N1 Eu1 O3W O3W -170.3(2) 4 15_665
O1W Eu1 O3W O3W 93.92(7) . 15_665
O2W Eu1 O3W O2W -72.4(8) 4 .
O2W Eu1 O3W O2W 25.8(5) 3 .
O2W Eu1 O3W O2W -26.3(7) 2 .
O3W Eu1 O3W O2W -82.9(6) 4 .
O3W Eu1 O3W O2W -88.6(6) 14_655 .
O3W Eu1 O3W O2W -34.5(8) 16 .
O3W Eu1 O3W O2W 40.7(6) 3 .
O3W Eu1 O3W O2W 65.0(6) 15_665 .
O3W Eu1 O3W O2W 34.2(7) 13_565 .
O3W Eu1 O3W O2W -21.1(6) 2 .
N1 Eu1 O3W O2W 102.6(6) 15_665 .
N1 Eu1 O3W O2W 113.8(7) 3 .
N1 Eu1 O3W O2W 64.0(7) 2 .
N1 Eu1 O3W O2W 51.8(8) 13_565 .
N1 Eu1 O3W O2W -154.9(7) . .
N1 Eu1 O3W O2W -168.6(7) 14_655 .
N1 Eu1 O3W O2W -114.2(6) 16 .
N1 Eu1 O3W O2W -105.3(6) 4 .
O1W Eu1 O3W O2W 158.9(6) . .
O2W Eu1 N1 N1 -118.81(12) 4 14_655
O2W Eu1 N1 N1 -51.2(3) 3 14_655
O2W Eu1 N1 N1 -58.36(15) . 14_655
O2W Eu1 N1 N1 -139.7(3) 2 14_655
O3W Eu1 N1 N1 -132.43(12) 4 14_655
O3W Eu1 N1 N1 -121.73(14) 14_655 14_655
O3W Eu1 N1 N1 -156.86(17) 16 14_655
O3W Eu1 N1 N1 -29.1(2) 3 14_655
O3W Eu1 N1 N1 -44.23(12) 15_665 14_655
O3W Eu1 N1 N1 -33.4(3) 13_565 14_655
O3W Eu1 N1 N1 -52.28(14) . 14_655
O3W Eu1 N1 N1 -156.6(2) 2 14_655
N1 Eu1 N1 N1 21.96(8) 15_665 14_655
N1 Eu1 N1 N1 16.37(6) 3 14_655
N1 Eu1 N1 N1 87.21(3) 2 14_655
N1 Eu1 N1 N1 109.2(2) 13_565 14_655
N1 Eu1 N1 N1 162.53(6) 16 14_655
N1 Eu1 N1 N1 158.05(8) 4 14_655
O1W Eu1 N1 N1 87.21(3) . 14_655
O2W Eu1 N1 C1 -95.1(17) 4 .
O2W Eu1 N1 C1 -27.5(17) 3 .
O2W Eu1 N1 C1 -34.7(17) . .
O2W Eu1 N1 C1 -116.0(17) 2 .
O3W Eu1 N1 C1 -108.7(17) 4 .
O3W Eu1 N1 C1 -98.0(17) 14_655 .
O3W Eu1 N1 C1 -133.2(16) 16 .
O3W Eu1 N1 C1 -5.5(17) 3 .
O3W Eu1 N1 C1 -20.5(16) 15_665 .
O3W Eu1 N1 C1 -9.7(18) 13_565 .
O3W Eu1 N1 C1 -28.6(16) . .
O3W Eu1 N1 C1 -132.9(16) 2 .
N1 Eu1 N1 C1 45.7(17) 15_665 .
N1 Eu1 N1 C1 40.1(17) 3 .
N1 Eu1 N1 C1 110.9(17) 2 .
N1 Eu1 N1 C1 132.9(15) 13_565 .
N1 Eu1 N1 C1 23.7(17) 14_655 .
N1 Eu1 N1 C1 -173.8(16) 16 .
N1 Eu1 N1 C1 -178.3(16) 4 .
O1W Eu1 N1 C1 110.9(17) . .
O2W Eu1 N1 C1 -112.0(5) 4 14_655
O2W Eu1 N1 C1 -44.4(6) 3 14_655
O2W Eu1 N1 C1 -51.5(5) . 14_655
O2W Eu1 N1 C1 -132.9(5) 2 14_655
O3W Eu1 N1 C1 -125.6(5) 4 14_655
O3W Eu1 N1 C1 -114.9(5) 14_655 14_655
O3W Eu1 N1 C1 -150.0(5) 16 14_655
O3W Eu1 N1 C1 -22.3(6) 3 14_655
O3W Eu1 N1 C1 -37.4(5) 15_665 14_655
O3W Eu1 N1 C1 -26.6(6) 13_565 14_655
O3W Eu1 N1 C1 -45.5(5) . 14_655
O3W Eu1 N1 C1 -149.8(5) 2 14_655
N1 Eu1 N1 C1 28.8(5) 15_665 14_655
N1 Eu1 N1 C1 23.2(5) 3 14_655
N1 Eu1 N1 C1 94.0(5) 2 14_655
N1 Eu1 N1 C1 116.0(4) 13_565 14_655
N1 Eu1 N1 C1 6.8(5) 14_655 14_655
N1 Eu1 N1 C1 169.3(4) 16 14_655
N1 Eu1 N1 C1 164.9(4) 4 14_655
O1W Eu1 N1 C1 94.0(5) . 14_655
N1 N1 C1 C1 0.0 14_655 14_655
Eu1 N1 C1 C1 -23.5(16) . 14_655
C1 N1 C1 N1 0.0 14_655 14_655
Eu1 N1 C1 N1 -23.5(16) . 14_655
C1 W1 C1 C1 -19.13(10) 11_566 14_655
C1 W1 C1 C1 -15.29(7) 7_456 14_655
C1 W1 C1 C1 111.8(3) 13_575 14_655
C1 W1 C1 C1 87.66(3) 2_565 14_655
C1 W1 C1 C1 -165.54(7) 12_666 14_655
C1 W1 C1 C1 -160.72(9) 8_666 14_655
C2 W1 C1 C1 -79.09(10) 13_575 14_655
C2 W1 C1 C1 126.10(9) 11_566 14_655
C2 W1 C1 C1 -95.86(10) 2_565 14_655
C2 W1 C1 C1 127.54(11) 7_456 14_655
C2 W1 C1 C1 52.63(9) 8_666 14_655
C2 W1 C1 C1 47.93(10) 12_666 14_655
C2 W1 C1 C1 -86.5(2) . 14_655
C2 W1 C1 C1 -112.94(18) 14_655 14_655
C1 W1 C1 N1 -16.6(4) 11_566 14_655
C1 W1 C1 N1 -12.7(4) 7_456 14_655
C1 W1 C1 N1 114.3(5) 13_575 14_655
C1 W1 C1 N1 90.2(5) 2_565 14_655
C1 W1 C1 N1 2.6(5) 14_655 14_655
C1 W1 C1 N1 -163.0(6) 12_666 14_655
C1 W1 C1 N1 -158.2(6) 8_666 14_655
C2 W1 C1 N1 -76.5(5) 13_575 14_655
C2 W1 C1 N1 128.7(5) 11_566 14_655
C2 W1 C1 N1 -93.3(5) 2_565 14_655
C2 W1 C1 N1 130.1(5) 7_456 14_655
C2 W1 C1 N1 55.2(5) 8_666 14_655
C2 W1 C1 N1 50.5(5) 12_666 14_655
C2 W1 C1 N1 -84.0(5) . 14_655
C2 W1 C1 N1 -110.4(5) 14_655 14_655
N2 N2 C2 C2 0.0 14_655 14_655
C2 N2 C2 N2 0.0 14_655 14_655
C1 W1 C2 C2 -162.72(10) 11_566 14_655
C1 W1 C2 C2 -174.84(10) 7_456 14_655
C1 W1 C2 C2 79.56(10) 13_575 14_655
C1 W1 C2 C2 94.92(10) 2_565 14_655
C1 W1 C2 C2 -112.73(19) 14_655 14_655
C1 W1 C2 C2 -88.6(2) . 14_655
C1 W1 C2 C2 -4.69(9) 12_666 14_655
C1 W1 C2 C2 -16.51(9) 8_666 14_655
C2 W1 C2 C2 -96.01(7) 13_575 14_655
C2 W1 C2 C2 48.69(12) 11_566 14_655
C2 W1 C2 C2 -79.60(11) 2_565 14_655
C2 W1 C2 C2 36.58(4) 7_456 14_655
C2 W1 C2 C2 138.67(4) 8_666 14_655
C2 W1 C2 C2 152.11(11) 12_666 14_655
C1 W1 C2 N2 -163.0(4) 11_566 14_655
C1 W1 C2 N2 -175.2(4) 7_456 14_655
C1 W1 C2 N2 79.2(4) 13_575 14_655
C1 W1 C2 N2 94.6(4) 2_565 14_655
C1 W1 C2 N2 -113.1(4) 14_655 14_655
C1 W1 C2 N2 -89.0(4) . 14_655
C1 W1 C2 N2 -5.0(4) 12_666 14_655
C1 W1 C2 N2 -16.8(4) 8_666 14_655
C2 W1 C2 N2 -96.3(4) 13_575 14_655
C2 W1 C2 N2 48.4(4) 11_566 14_655
C2 W1 C2 N2 -79.9(4) 2_565 14_655
C2 W1 C2 N2 36.3(4) 7_456 14_655
C2 W1 C2 N2 138.3(4) 8_666 14_655
C2 W1 C2 N2 151.8(4) 12_666 14_655
C2 W1 C2 N2 -0.3(4) 14_655 14_655
